data_4081032
loop_
_publ_author_name
'Wright, Phillip J.'
'Affleck, Mark G.'
'Muzzioli, Sara'
'Skelton, Brian W.'
'Raiteri, Paolo'
'Silvester, Debbie S.'
'Stagni, Stefano'
'Massi, Massimiliano'

_publ_section_title
;
 Ligand-Induced Structural, Photophysical, and Electrochemical Variations
 in Tricarbonyl Rhenium(I) Tetrazolato Complexes
;
_journal_issue 13
_journal_name_full Organometallics
_journal_page_first 3728
_journal_paper_doi 10.1021/om400356n
_journal_volume 32
_journal_year 2013
_chemical_formula_moiety 'C17 H14 Br2 N4 O6 Re2, C H2 Cl2'
_chemical_formula_sum 'C18 H16 Br2 Cl2 N4 O6 Re2'
_chemical_formula_weight 987.47
_chemical_name_systematic
;
 ?
;
_space_group_IT_number 14
_symmetry_cell_setting monoclinic
_symmetry_space_group_name_Hall '-P 2yn'
_symmetry_space_group_name_H-M 'P 1 21/n 1'
_atom_sites_solution_hydrogens geom
_atom_sites_solution_primary direct
_atom_sites_solution_secondary difmap
_audit_creation_date 2012-11-09T16:08:24-00:00
_audit_creation_method 'WinGX routine CIF_UPDATE'
_cell_angle_alpha 90
_cell_angle_beta 104.820(2)
_cell_angle_gamma 90
_cell_formula_units_Z 4
_cell_length_a 10.7387(2)
_cell_length_b 16.7806(2)
_cell_length_c 14.5656(2)
_cell_measurement_reflns_used 29704
_cell_measurement_temperature 100(2)
_cell_measurement_theta_max 37.5604
_cell_measurement_theta_min 3.6348
_cell_volume 2537.43(7)
_computing_cell_refinement
;
        CrysAlisPro, Oxford Diffraction Ltd.,
        Version 1.171.33.52 (release 06-11-2009 CrysAlis171 .NET)
        (compiled Nov  6 2009,16:24:50)
;
_computing_data_collection
;
        CrysAlisPro, Oxford Diffraction Ltd.,
        Version 1.171.33.52 (release 06-11-2009 CrysAlis171 .NET)
        (compiled Nov  6 2009,16:24:50)
;
_computing_data_reduction
;
        CrysAlisPro, Oxford Diffraction Ltd.,
        Version 1.171.33.52 (release 06-11-2009 CrysAlis171 .NET)
        (compiled Nov  6 2009,16:24:50)
;
_computing_molecular_graphics 'OrtepII (Johnson, C. K. (1976)'
_computing_publication_material 'WinGX Farrugia, L. J. (1999)'
_computing_structure_refinement 'SHELXL-97 (Sheldrick, 2008)'
_diffrn_ambient_temperature 100(2)
_diffrn_detector_area_resol_mean 10.4738
_diffrn_measured_fraction_theta_full 0.999
_diffrn_measured_fraction_theta_max 0.999
_diffrn_measurement_device_type 'Oxford Diffraction Gemini diffractometer'
_diffrn_measurement_method '\w scans'
_diffrn_orient_matrix_UB_11 -0.0215293
_diffrn_orient_matrix_UB_12 -0.0353096
_diffrn_orient_matrix_UB_13 -0.0260151
_diffrn_orient_matrix_UB_21 0.04583
_diffrn_orient_matrix_UB_22 0.0058956
_diffrn_orient_matrix_UB_23 -0.0268237
_diffrn_orient_matrix_UB_31 0.0459396
_diffrn_orient_matrix_UB_32 -0.0224225
_diffrn_orient_matrix_UB_33 0.033792
_diffrn_radiation_monochromator graphite
_diffrn_radiation_type MoK\a
_diffrn_radiation_wavelength 0.71073
_diffrn_reflns_av_R_equivalents 0.0393
_diffrn_reflns_av_unetI/netI 0.025
_diffrn_reflns_limit_h_max 16
_diffrn_reflns_limit_h_min -16
_diffrn_reflns_limit_k_max 26
_diffrn_reflns_limit_k_min -26
_diffrn_reflns_limit_l_max 22
_diffrn_reflns_limit_l_min -22
_diffrn_reflns_number 63567
_diffrn_reflns_theta_full 34
_diffrn_reflns_theta_max 34
_diffrn_reflns_theta_min 3.65
_exptl_absorpt_coefficient_mu 12.934
_exptl_absorpt_correction_T_max 0.383
_exptl_absorpt_correction_T_min 0.07
_exptl_absorpt_correction_type analytical
_exptl_absorpt_process_details
;
    CrysAlisPro, Agilent Technologies,
Analytical numeric absorption correction using a multifaceted crystal
              model based on expressions derived by R.C. Clark & J.S.
        (Clark, R. C. & Reid, J. S. (1995). Acta Cryst. A51, 887-897)

;
_exptl_crystal_colour colourless
_exptl_crystal_density_diffrn 2.585
_exptl_crystal_density_method 'not measured'
_exptl_crystal_description plate
_exptl_crystal_F_000 1816
_exptl_crystal_size_max 0.35
_exptl_crystal_size_mid 0.23
_exptl_crystal_size_min 0.075
_refine_diff_density_max 1.037
_refine_diff_density_min -1.154
_refine_diff_density_rms 0.16
_refine_ls_extinction_method none
_refine_ls_goodness_of_fit_ref 1.079
_refine_ls_hydrogen_treatment constr
_refine_ls_matrix_type full
_refine_ls_number_parameters 310
_refine_ls_number_reflns 10334
_refine_ls_number_restraints 0
_refine_ls_restrained_S_all 1.079
_refine_ls_R_factor_all 0.0267
_refine_ls_R_factor_gt 0.0209
_refine_ls_shift/su_max 0.006
_refine_ls_shift/su_mean 0
_refine_ls_structure_factor_coef Fsqd
_refine_ls_weighting_details 'calc w=1/[\s^2^(Fo^2^)+(0.0146P)^2^+1.7661P] where P=(Fo^2^+2Fc^2^)/3'
_refine_ls_weighting_scheme calc
_refine_ls_wR_factor_gt 0.0404
_refine_ls_wR_factor_ref 0.0417
_reflns_number_gt 9213
_reflns_number_total 10334
_reflns_threshold_expression >2\s(I)
_cod_data_source_file om400356n_si_002.cif
_cod_data_source_block mxm77
_cod_database_code 4081032

loop_
_symmetry_equiv_pos_as_xyz
'x, y, z'
'-x+1/2, y+1/2, -z+1/2'
'-x, -y, -z'
'x-1/2, -y-1/2, z-1/2'

loop_
_atom_site_label
_atom_site_type_symbol
_atom_site_fract_x
_atom_site_fract_y
_atom_site_fract_z
_atom_site_U_iso_or_equiv
_atom_site_adp_type
_atom_site_occupancy
_atom_site_symmetry_multiplicity
_atom_site_calc_flag
_atom_site_refinement_flags
Re1 Re 0.499515(8) 0.637530(5) 0.732850(6) 0.00984(2) Uani 1 1 d .
Re2 Re 0.301746(8) 0.820553(5) 0.688279(6) 0.00974(2) Uani 1 1 d .
Br1 Br 0.45871(2) 0.757074(13) 0.840408(15) 0.01177(4) Uani 1 1 d .
Br2 Br 0.25851(2) 0.669142(13) 0.642075(16) 0.01290(4) Uani 1 1 d .
C11 C 0.6749(2) 0.61806(13) 0.79931(16) 0.0142(4) Uani 1 1 d .
O11 O 0.77900(18) 0.60304(11) 0.83938(13) 0.0196(4) Uani 1 1 d .
C12 C 0.5111(2) 0.55282(14) 0.64903(16) 0.0147(4) Uani 1 1 d .
O12 O 0.5137(2) 0.49961(11) 0.59981(13) 0.0229(4) Uani 1 1 d .
C13 C 0.4513(2) 0.56001(13) 0.81389(16) 0.0141(4) Uani 1 1 d .
O13 O 0.42229(19) 0.51333(11) 0.86263(13) 0.0208(4) Uani 1 1 d .
C21 C 0.3461(2) 0.92670(14) 0.72906(17) 0.0150(4) Uani 1 1 d .
O21 O 0.3690(2) 0.99108(11) 0.75478(15) 0.0248(4) Uani 1 1 d .
C22 C 0.1981(2) 0.85976(13) 0.57056(16) 0.0131(4) Uani 1 1 d .
O22 O 0.13518(18) 0.88453(11) 0.50028(12) 0.0196(4) Uani 1 1 d .
C23 C 0.1537(2) 0.83155(14) 0.73830(17) 0.0150(4) Uani 1 1 d .
O23 O 0.06388(19) 0.84055(12) 0.76589(14) 0.0235(4) Uani 1 1 d .
N1 N 0.54066(18) 0.73493(11) 0.64314(13) 0.0101(3) Uani 1 1 d .
N2 N 0.46815(18) 0.80266(11) 0.63017(13) 0.0106(3) Uani 1 1 d .
N3 N 0.50989(19) 0.85336(11) 0.57793(13) 0.0113(3) Uani 1 1 d .
N4 N 0.61158(19) 0.81893(11) 0.55596(13) 0.0107(3) Uani 1 1 d .
C4 C 0.6853(2) 0.86334(13) 0.49580(16) 0.0124(4) Uani 1 1 d .
C41 C 0.6564(3) 0.82312(15) 0.39904(18) 0.0203(5) Uani 1 1 d .
H41A H 0.6908 0.7687 0.4061 0.03 Uiso 1 1 calc R
H41B H 0.6968 0.8534 0.3568 0.03 Uiso 1 1 calc R
H41C H 0.563 0.8213 0.3718 0.03 Uiso 1 1 calc R
C42 C 0.8283(3) 0.86167(17) 0.54625(19) 0.0229(5) Uani 1 1 d .
H42A H 0.8404 0.8783 0.6125 0.034 Uiso 1 1 calc R
H42B H 0.8748 0.8982 0.5143 0.034 Uiso 1 1 calc R
H42C H 0.8615 0.8075 0.5444 0.034 Uiso 1 1 calc R
C43 C 0.6377(3) 0.94911(14) 0.4855(2) 0.0213(5) Uani 1 1 d .
H43A H 0.5457 0.95 0.4531 0.032 Uiso 1 1 calc R
H43B H 0.6857 0.9793 0.4482 0.032 Uiso 1 1 calc R
H43C H 0.6511 0.9732 0.5486 0.032 Uiso 1 1 calc R
C5 C 0.6297(2) 0.74560(12) 0.59522(15) 0.0107(4) Uani 1 1 d .
C51 C 0.7261(2) 0.68566(13) 0.58646(16) 0.0121(4) Uani 1 1 d .
C52 C 0.6988(2) 0.63302(14) 0.51003(17) 0.0161(4) Uani 1 1 d .
H52 H 0.6186 0.6357 0.4636 0.019 Uiso 1 1 calc R
C53 C 0.7905(3) 0.57642(15) 0.50239(18) 0.0199(5) Uani 1 1 d .
H53 H 0.7736 0.5408 0.45 0.024 Uiso 1 1 calc R
C54 C 0.9066(3) 0.57198(15) 0.57134(19) 0.0209(5) Uani 1 1 d .
H54 H 0.9689 0.5333 0.5659 0.025 Uiso 1 1 calc R
C55 C 0.9320(3) 0.62396(15) 0.64837(18) 0.0185(5) Uani 1 1 d .
H55 H 1.0109 0.62 0.6959 0.022 Uiso 1 1 calc R
C56 C 0.8424(2) 0.68143(14) 0.65596(17) 0.0148(4) Uani 1 1 d .
H56 H 0.8601 0.7175 0.7079 0.018 Uiso 1 1 calc R
C10 C 0.7561(3) 0.87913(16) 0.89633(18) 0.0207(5) Uani 1 1 d .
H10A H 0.8102 0.9195 0.9376 0.025 Uiso 1 1 calc R
H10B H 0.679 0.8698 0.9203 0.025 Uiso 1 1 calc R
Cl1 Cl 0.70771(8) 0.91579(4) 0.77858(5) 0.02972(15) Uani 1 1 d .
Cl2 Cl 0.84390(7) 0.78925(4) 0.90205(5) 0.02693(14) Uani 1 1 d .

loop_
_atom_site_aniso_label
_atom_site_aniso_U_11
_atom_site_aniso_U_22
_atom_site_aniso_U_33
_atom_site_aniso_U_23
_atom_site_aniso_U_13
_atom_site_aniso_U_12
Re1 0.01028(4) 0.00940(3) 0.00999(4) 0.00099(3) 0.00284(3) -0.00008(3)
Re2 0.00878(4) 0.01088(4) 0.00998(4) 0.00084(3) 0.00314(3) 0.00087(3)
Br1 0.01254(10) 0.01279(9) 0.00992(9) 0.00060(7) 0.00277(7) 0.00082(7)
Br2 0.01051(10) 0.01293(9) 0.01477(10) -0.00036(7) 0.00235(7) -0.00151(7)
C11 0.0175(11) 0.0116(9) 0.0139(10) 0.0012(7) 0.0047(8) -0.0010(8)
O11 0.0135(8) 0.0230(9) 0.0209(9) 0.0033(7) 0.0018(7) 0.0028(7)
C12 0.0159(11) 0.0150(9) 0.0126(10) 0.0019(8) 0.0026(8) 0.0007(8)
O12 0.0283(11) 0.0185(8) 0.0211(9) -0.0055(7) 0.0049(8) 0.0007(8)
C13 0.0138(11) 0.0136(9) 0.0145(10) -0.0005(8) 0.0032(8) 0.0000(8)
O13 0.0249(10) 0.0181(8) 0.0197(9) 0.0040(7) 0.0064(7) -0.0060(7)
C21 0.0108(10) 0.0172(10) 0.0160(10) 0.0018(8) 0.0018(8) 0.0021(8)
O21 0.0238(10) 0.0166(8) 0.0307(10) -0.0055(7) 0.0011(8) -0.0001(7)
C22 0.0113(10) 0.0142(9) 0.0150(10) -0.0006(8) 0.0053(8) 0.0008(8)
O22 0.0203(9) 0.0234(8) 0.0142(8) 0.0019(7) 0.0028(7) 0.0054(7)
C23 0.0152(11) 0.0157(10) 0.0138(10) 0.0031(8) 0.0034(8) 0.0030(8)
O23 0.0198(10) 0.0323(10) 0.0210(9) 0.0052(8) 0.0100(7) 0.0064(8)
N1 0.0077(8) 0.0108(7) 0.0114(8) 0.0005(6) 0.0019(6) 0.0007(6)
N2 0.0104(9) 0.0109(7) 0.0107(8) 0.0004(6) 0.0031(6) 0.0012(6)
N3 0.0103(9) 0.0121(8) 0.0119(8) 0.0006(6) 0.0037(6) 0.0003(7)
N4 0.0096(8) 0.0116(8) 0.0118(8) 0.0000(6) 0.0045(6) 0.0000(6)
C4 0.0126(10) 0.0128(9) 0.0135(9) 0.0015(7) 0.0066(8) -0.0018(8)
C41 0.0272(14) 0.0207(11) 0.0158(11) 0.0008(9) 0.0107(10) -0.0030(10)
C42 0.0137(12) 0.0306(13) 0.0238(13) 0.0084(10) 0.0038(9) -0.0048(10)
C43 0.0284(14) 0.0138(10) 0.0273(13) 0.0040(9) 0.0175(11) 0.0011(10)
C5 0.0112(10) 0.0112(9) 0.0100(9) 0.0006(7) 0.0034(7) 0.0005(7)
C51 0.0121(10) 0.0115(9) 0.0139(9) 0.0007(7) 0.0056(8) 0.0020(8)
C52 0.0155(11) 0.0161(10) 0.0162(10) -0.0015(8) 0.0033(8) 0.0022(8)
C53 0.0231(13) 0.0180(11) 0.0189(11) -0.0051(9) 0.0057(9) 0.0045(10)
C54 0.0194(13) 0.0210(11) 0.0239(12) 0.0010(9) 0.0083(10) 0.0085(10)
C55 0.0146(11) 0.0229(11) 0.0176(11) 0.0007(9) 0.0032(9) 0.0051(9)
C56 0.0129(11) 0.0171(10) 0.0149(10) 0.0004(8) 0.0045(8) 0.0021(8)
C10 0.0215(13) 0.0236(12) 0.0173(11) -0.0007(9) 0.0056(9) -0.0017(10)
Cl1 0.0317(4) 0.0344(3) 0.0193(3) 0.0041(3) -0.0002(3) -0.0045(3)
Cl2 0.0283(4) 0.0277(3) 0.0243(3) -0.0022(2) 0.0060(3) 0.0045(3)

loop_
_atom_type_symbol
_atom_type_description
_atom_type_scat_dispersion_real
_atom_type_scat_dispersion_imag
_atom_type_scat_source
C C 0.0033 0.0016 'International Tables Vol C Tables 4.2.6.8 and 6.1.1.4'
H H 0 0 'International Tables Vol C Tables 4.2.6.8 and 6.1.1.4'
N N 0.0061 0.0033 'International Tables Vol C Tables 4.2.6.8 and 6.1.1.4'
O O 0.0106 0.006 'International Tables Vol C Tables 4.2.6.8 and 6.1.1.4'
Br Br -0.2901 2.4595 'International Tables Vol C Tables 4.2.6.8 and 6.1.1.4'
Re Re -1.0185 7.231 'International Tables Vol C Tables 4.2.6.8 and 6.1.1.4'
Cl Cl 0.1484 0.1585 'International Tables Vol C Tables 4.2.6.8 and 6.1.1.4'

loop_
_exptl_crystal_face_index_h
_exptl_crystal_face_index_k
_exptl_crystal_face_index_l
_exptl_crystal_face_perp_dist
0 -1 0 0.1182
0 1 0 0.1665
2 2 3 0.0856
-2 -2 -3 0.152
-1 0 1 0.0403
1 0 -1 0.0354
1 -2 1 0.123
1 3 -1 0.148
-1 3 1 0.1443

loop_
_geom_angle_atom_site_label_1
_geom_angle_atom_site_label_2
_geom_angle_atom_site_label_3
_geom_angle
C12 Re1 C11 88.83(10)
C12 Re1 C13 87.73(10)
C11 Re1 C13 87.63(10)
C12 Re1 N1 96.76(9)
C11 Re1 N1 96.07(8)
C13 Re1 N1 174.22(9)
C12 Re1 Br2 92.61(7)
C11 Re1 Br2 178.24(7)
C13 Re1 Br2 93.44(7)
N1 Re1 Br2 82.75(5)
C12 Re1 Br1 174.25(7)
C11 Re1 Br1 96.92(7)
C13 Re1 Br1 92.18(7)
N1 Re1 Br1 82.98(5)
Br2 Re1 Br1 81.656(7)
C21 Re2 C22 89.99(10)
C21 Re2 C23 87.54(10)
C22 Re2 C23 87.61(10)
C21 Re2 N2 94.89(9)
C22 Re2 N2 92.66(9)
C23 Re2 N2 177.55(8)
C21 Re2 Br2 175.08(7)
C22 Re2 Br2 94.51(7)
C23 Re2 Br2 94.63(7)
N2 Re2 Br2 82.93(5)
C21 Re2 Br1 93.47(7)
C22 Re2 Br1 173.82(7)
C23 Re2 Br1 97.65(7)
N2 Re2 Br1 81.94(5)
Br2 Re2 Br1 81.867(7)
Re2 Br1 Re1 88.617(7)
Re2 Br2 Re1 88.841(7)
O11 C11 Re1 177.1(2)
O12 C12 Re1 176.7(2)
O13 C13 Re1 179.9(3)
O21 C21 Re2 177.6(2)
O22 C22 Re2 178.9(2)
O23 C23 Re2 177.4(2)
C5 N1 N2 106.05(17)
C5 N1 Re1 133.56(15)
N2 N1 Re1 120.38(14)
N3 N2 N1 110.96(19)
N3 N2 Re2 125.27(14)
N1 N2 Re2 123.76(14)
N2 N3 N4 106.36(17)
N3 N4 C5 109.19(19)
N3 N4 C4 120.10(17)
C5 N4 C4 130.71(19)
N4 C4 C41 107.71(18)
N4 C4 C43 108.05(19)
C41 C4 C43 110.2(2)
N4 C4 C42 108.81(18)
C41 C4 C42 112.3(2)
C43 C4 C42 109.7(2)
C4 C41 H41A 109.5
C4 C41 H41B 109.5
H41A C41 H41B 109.5
C4 C41 H41C 109.5
H41A C41 H41C 109.5
H41B C41 H41C 109.5
C4 C42 H42A 109.5
C4 C42 H42B 109.5
H42A C42 H42B 109.5
C4 C42 H42C 109.5
H42A C42 H42C 109.5
H42B C42 H42C 109.5
C4 C43 H43A 109.5
C4 C43 H43B 109.5
H43A C43 H43B 109.5
C4 C43 H43C 109.5
H43A C43 H43C 109.5
H43B C43 H43C 109.5
N1 C5 N4 107.43(19)
N1 C5 C51 124.63(19)
N4 C5 C51 127.9(2)
C52 C51 C56 121.0(2)
C52 C51 C5 119.6(2)
C56 C51 C5 119.4(2)
C51 C52 C53 119.2(2)
C51 C52 H52 120.4
C53 C52 H52 120.4
C54 C53 C52 120.1(2)
C54 C53 H53 120
C52 C53 H53 120
C53 C54 C55 120.3(2)
C53 C54 H54 119.9
C55 C54 H54 119.9
C56 C55 C54 120.2(2)
C56 C55 H55 119.9
C54 C55 H55 119.9
C55 C56 C51 119.3(2)
C55 C56 H56 120.4
C51 C56 H56 120.4
Cl2 C10 Cl1 111.26(15)
Cl2 C10 H10A 109.4
Cl1 C10 H10A 109.4
Cl2 C10 H10B 109.4
Cl1 C10 H10B 109.4
H10A C10 H10B 108

loop_
_geom_bond_atom_site_label_1
_geom_bond_atom_site_label_2
_geom_bond_distance
Re1 C12 1.899(2)
Re1 C11 1.913(2)
Re1 C13 1.915(2)
Re1 N1 2.2067(19)
Re1 Br2 2.6414(2)
Re1 Br1 2.6499(2)
Re2 C21 1.899(2)
Re2 C22 1.907(2)
Re2 C23 1.919(3)
Re2 N2 2.185(2)
Re2 Br2 2.6390(2)
Re2 Br1 2.6411(2)
C11 O11 1.149(3)
C12 O12 1.150(3)
C13 O13 1.152(3)
C21 O21 1.149(3)
C22 O22 1.150(3)
C23 O23 1.146(3)
N1 C5 1.332(3)
N1 N2 1.363(3)
N2 N3 1.295(3)
N3 N4 1.344(3)
N4 C5 1.350(3)
N4 C4 1.518(3)
C4 C41 1.521(3)
C4 C43 1.522(3)
C4 C42 1.524(4)
C41 H41A 0.98
C41 H41B 0.98
C41 H41C 0.98
C42 H42A 0.98
C42 H42B 0.98
C42 H42C 0.98
C43 H43A 0.98
C43 H43B 0.98
C43 H43C 0.98
C5 C51 1.472(3)
C51 C52 1.392(3)
C51 C56 1.394(3)
C52 C53 1.393(3)
C52 H52 0.95
C53 C54 1.388(4)
C53 H53 0.95
C54 C55 1.392(4)
C54 H54 0.95
C55 C56 1.386(3)
C55 H55 0.95
C56 H56 0.95
C10 Cl2 1.769(3)
C10 Cl1 1.770(3)
C10 H10A 0.99
C10 H10B 0.99
